data_2226316
loop_
_publ_author_name
'Fu, Chun-Hua'
'Zhou, Xiang'
'Yu, Qing'
'Bian, He-Dong'

_publ_section_title
;
 Hexaaquamagnesium(II)
 bis{[2-(1-phenyl-1<i>H</i>-tetrazol-5-yl)sulfanyl]acetate}
;
_journal_coeditor_code WM2320
_journal_issue 6
_journal_name_full 'Acta Crystallographica Section E'
_journal_page_first m657
_journal_paper_doi 10.1107/S1600536810016983
_journal_volume 66
_journal_year 2010
_chemical_formula_iupac '[Mg (H2 O)6] (C9 H7 N4 O2 S)2'
_chemical_formula_moiety 'H12 Mg1 O6 2+, 2(C9 H7 N4 O2 S -)'
_chemical_formula_sum 'C18 H26 Mg N8 O10 S2'
_chemical_formula_weight 602.92
_chemical_name_systematic
;
Hexaaquamagnesium(II)
bis{[2-(1-phenyl-1<i>H</i>-tetrazol-5-yl)sulfanyl]acetate}
;
_space_group_IT_number 2
_symmetry_cell_setting triclinic
_symmetry_space_group_name_Hall '-P 1'
_symmetry_space_group_name_H-M 'P -1'
_atom_sites_solution_hydrogens geom
_atom_sites_solution_primary direct
_atom_sites_solution_secondary difmap
_audit_creation_method SHELXL-97
_cell_angle_alpha 92.57(3)
_cell_angle_beta 99.14(3)
_cell_angle_gamma 100.07(3)
_cell_formula_units_Z 1
_cell_length_a 6.8380(14)
_cell_length_b 7.5220(15)
_cell_length_c 13.556(3)
_cell_measurement_reflns_used 1867
_cell_measurement_temperature 293(2)
_cell_measurement_theta_max 25.0
_cell_measurement_theta_min 2.0
_cell_volume 675.9(3)
_computing_cell_refinement 'SAINT (Bruker, 2001)'
_computing_data_collection 'SMART (Bruker, 2001)'
_computing_data_reduction 'SAINT (Bruker, 2001)'
_computing_molecular_graphics 'SHELXTL (Sheldrick, 2008)'
_computing_publication_material 'SHELXTL (Sheldrick, 2008)'
_computing_structure_refinement 'SHELXS97 (Sheldrick, 2008)'
_computing_structure_solution 'SHELXS97 (Sheldrick, 2008)'
_diffrn_ambient_temperature 293(2)
_diffrn_measured_fraction_theta_full 0.995
_diffrn_measured_fraction_theta_max 0.995
_diffrn_measurement_device_type 'Bruker SMART CCD area-detector'
_diffrn_measurement_method 'phi and omega scans'
_diffrn_radiation_monochromator graphite
_diffrn_radiation_source 'fine-focus sealed tube'
_diffrn_radiation_type MoK\a
_diffrn_radiation_wavelength 0.71073
_diffrn_reflns_av_R_equivalents 0.0257
_diffrn_reflns_av_sigmaI/netI 0.0427
_diffrn_reflns_limit_h_max 7
_diffrn_reflns_limit_h_min -8
_diffrn_reflns_limit_k_max 8
_diffrn_reflns_limit_k_min -8
_diffrn_reflns_limit_l_max 16
_diffrn_reflns_limit_l_min -16
_diffrn_reflns_number 3914
_diffrn_reflns_theta_full 25.00
_diffrn_reflns_theta_max 25.00
_diffrn_reflns_theta_min 3.05
_diffrn_standards_number 0
_exptl_absorpt_coefficient_mu 0.286
_exptl_absorpt_correction_T_max 0.9314
_exptl_absorpt_correction_T_min 0.8061
_exptl_absorpt_correction_type multi-scan
_exptl_absorpt_process_details
;
(SADABS; Bruker, 2001)
;
_exptl_crystal_colour colourless
_exptl_crystal_density_diffrn 1.481
_exptl_crystal_density_method 'not measured'
_exptl_crystal_description prism
_exptl_crystal_F_000 314.0
_exptl_crystal_size_max 0.25
_exptl_crystal_size_mid 0.13
_exptl_crystal_size_min 0.08
_refine_diff_density_max 0.246
_refine_diff_density_min -0.296
_refine_ls_extinction_method none
_refine_ls_goodness_of_fit_ref 1.017
_refine_ls_hydrogen_treatment mixed
_refine_ls_matrix_type full
_refine_ls_number_parameters 202
_refine_ls_number_reflns 2347
_refine_ls_number_restraints 0
_refine_ls_restrained_S_all 1.017
_refine_ls_R_factor_all 0.0645
_refine_ls_R_factor_gt 0.0469
_refine_ls_shift/su_max 0.000
_refine_ls_shift/su_mean 0.000
_refine_ls_structure_factor_coef Fsqd
_refine_ls_weighting_details 'w=1/[\s^2^(Fo^2^)+(0.0670P)^2^+0.2500P] where P=(Fo^2^+2Fc^2^)/3'
_refine_ls_weighting_scheme calc
_refine_ls_wR_factor_gt 0.1143
_refine_ls_wR_factor_ref 0.1224
_reflns_number_gt 1867
_reflns_number_total 2347
_reflns_threshold_expression I>2\s(I)
_cod_data_source_file wm2320.cif
_cod_data_source_block I
_cod_original_cell_volume 675.9(2)
_cod_original_formula_sum 'C18 H26 Mg N8 O10 S2 '
_cod_database_code 2226316
_cod_database_fobs_code 2226316

loop_
_symmetry_equiv_pos_as_xyz
'x, y, z'
'-x, -y, -z'

loop_
_atom_site_type_symbol
_atom_site_label
_atom_site_fract_x
_atom_site_fract_y
_atom_site_fract_z
_atom_site_U_iso_or_equiv
_atom_site_adp_type
_atom_site_calc_flag
_atom_site_refinement_flags
_atom_site_occupancy
_atom_site_disorder_assembly
_atom_site_disorder_group
Mg Mg1 1.0000 0.0000 1.0000 0.0290(3) Uani d S 1 . .
C C1 0.5668(4) 0.3487(4) 0.8626(2) 0.0316(6) Uani d . 1 . .
C C2 0.4066(4) 0.4641(4) 0.8376(2) 0.0334(7) Uani d . 1 . .
H H2A 0.4655 0.5792 0.8155 0.040 Uiso calc R 1 . .
H H2B 0.3472 0.4874 0.8962 0.040 Uiso calc R 1 . .
C C3 0.0428(4) 0.4804(4) 0.72657(19) 0.0292(6) Uani d . 1 . .
C C4 -0.1942(4) 0.3060(4) 0.5768(2) 0.0321(7) Uani d . 1 . .
C C5 -0.1784(4) 0.1299(4) 0.5934(2) 0.0393(7) Uani d . 1 . .
H H5 -0.1309 0.0985 0.6572 0.047 Uiso calc R 1 . .
C C6 -0.2343(4) 0.0001(4) 0.5137(3) 0.0491(9) Uani d . 1 . .
H H6A -0.2206 -0.1191 0.5232 0.059 Uiso calc R 1 . .
C C7 -0.3105(5) 0.0470(5) 0.4198(2) 0.0503(9) Uani d . 1 . .
H H7A -0.3477 -0.0407 0.3664 0.060 Uiso calc R 1 . .
C C8 -0.3314(5) 0.2215(5) 0.4051(2) 0.0526(9) Uani d . 1 . .
H H8A -0.3861 0.2511 0.3420 0.063 Uiso calc R 1 . .
C C9 -0.2721(5) 0.3546(4) 0.4831(2) 0.0431(8) Uani d . 1 . .
H H9A -0.2842 0.4740 0.4730 0.052 Uiso calc R 1 . .
N N1 -0.1273(3) 0.4464(3) 0.65654(16) 0.0326(6) Uani d . 1 . .
N N2 -0.2303(4) 0.5835(4) 0.66553(19) 0.0449(7) Uani d . 1 . .
N N3 -0.1245(4) 0.6943(4) 0.73682(19) 0.0465(7) Uani d . 1 . .
N N4 0.0470(4) 0.6354(3) 0.77710(17) 0.0364(6) Uani d . 1 . .
O O1 0.5227(3) 0.1854(3) 0.83268(16) 0.0427(6) Uani d . 1 . .
O O2 0.7301(3) 0.4261(3) 0.91271(18) 0.0550(7) Uani d . 1 . .
O O3 1.0502(3) 0.2699(3) 0.97908(17) 0.0371(5) Uani d . 1 . .
O O4 1.2154(4) -0.0513(3) 0.91404(18) 0.0453(6) Uani d . 1 . .
O O5 0.7751(3) -0.0466(3) 0.87611(17) 0.0465(6) Uani d . 1 . .
S S1 0.21753(11) 0.33953(10) 0.73900(5) 0.0384(2) Uani d . 1 . .
H H5B 0.700(5) 0.027(5) 0.857(2) 0.050(10) Uiso d . 1 . .
H H3B 1.122(5) 0.338(5) 1.016(3) 0.048(11) Uiso d . 1 . .
H H5A 0.793(6) -0.110(5) 0.827(3) 0.069(12) Uiso d . 1 . .
H H4B 1.194(6) -0.160(6) 0.877(3) 0.088(14) Uiso d . 1 . .
H H4A 1.291(6) 0.020(5) 0.893(3) 0.058(13) Uiso d . 1 . .
H H3A 0.935(8) 0.313(7) 0.944(4) 0.13(2) Uiso d . 1 . .

loop_
_atom_site_aniso_label
_atom_site_aniso_U_11
_atom_site_aniso_U_22
_atom_site_aniso_U_33
_atom_site_aniso_U_12
_atom_site_aniso_U_13
_atom_site_aniso_U_23
Mg1 0.0306(7) 0.0222(6) 0.0334(7) 0.0083(5) 0.0007(5) -0.0019(5)
C1 0.0297(15) 0.0306(15) 0.0319(14) 0.0047(12) -0.0013(12) 0.0008(12)
C2 0.0324(16) 0.0308(14) 0.0343(15) 0.0082(12) -0.0033(12) -0.0029(12)
C3 0.0292(15) 0.0322(15) 0.0266(13) 0.0097(12) 0.0018(11) -0.0003(12)
C4 0.0255(15) 0.0358(16) 0.0339(15) 0.0065(12) 0.0024(11) -0.0041(12)
C5 0.0311(16) 0.0384(17) 0.0465(17) 0.0091(13) -0.0016(13) 0.0013(14)
C6 0.0349(18) 0.0360(17) 0.073(2) 0.0084(14) 0.0021(16) -0.0108(16)
C7 0.0375(18) 0.057(2) 0.053(2) 0.0069(15) 0.0059(15) -0.0239(17)
C8 0.051(2) 0.069(2) 0.0327(16) 0.0058(17) -0.0001(14) -0.0053(16)
C9 0.0505(19) 0.0411(17) 0.0350(16) 0.0109(14) -0.0037(14) 0.0036(14)
N1 0.0326(13) 0.0342(13) 0.0319(12) 0.0148(10) -0.0002(10) -0.0021(10)
N2 0.0429(15) 0.0470(15) 0.0463(15) 0.0262(12) -0.0046(12) -0.0083(13)
N3 0.0496(16) 0.0457(16) 0.0458(15) 0.0250(13) -0.0013(12) -0.0113(13)
N4 0.0380(14) 0.0347(13) 0.0375(13) 0.0167(11) 0.0007(11) -0.0051(11)
O1 0.0356(12) 0.0297(11) 0.0581(13) 0.0117(9) -0.0097(10) -0.0065(10)
O2 0.0371(13) 0.0327(12) 0.0827(17) 0.0054(9) -0.0239(12) -0.0032(11)
O3 0.0390(13) 0.0231(10) 0.0454(12) 0.0059(9) -0.0035(10) -0.0018(10)
O4 0.0471(15) 0.0331(12) 0.0552(14) -0.0001(11) 0.0188(12) -0.0099(11)
O5 0.0509(14) 0.0469(14) 0.0413(13) 0.0279(11) -0.0094(10) -0.0129(11)
S1 0.0359(4) 0.0357(4) 0.0410(4) 0.0180(3) -0.0097(3) -0.0103(3)

loop_
_atom_type_symbol
_atom_type_description
_atom_type_scat_dispersion_real
_atom_type_scat_dispersion_imag
_atom_type_scat_source
C C 0.0033 0.0016 'International Tables Vol C Tables 4.2.6.8 and 6.1.1.4'
H H 0.0000 0.0000 'International Tables Vol C Tables 4.2.6.8 and 6.1.1.4'
N N 0.0061 0.0033 'International Tables Vol C Tables 4.2.6.8 and 6.1.1.4'
O O 0.0106 0.0060 'International Tables Vol C Tables 4.2.6.8 and 6.1.1.4'
Mg Mg 0.0486 0.0363 'International Tables Vol C Tables 4.2.6.8 and 6.1.1.4'
S S 0.1246 0.1234 'International Tables Vol C Tables 4.2.6.8 and 6.1.1.4'

loop_
_geom_angle_atom_site_label_1
_geom_angle_atom_site_label_2
_geom_angle_atom_site_label_3
_geom_angle_site_symmetry_1
_geom_angle_site_symmetry_3
_geom_angle
_geom_angle_publ_flag
O3 Mg1 O3 2_757 . 180.0000(10) ?
O3 Mg1 O5 2_757 2_757 90.36(10) ?
O3 Mg1 O5 . 2_757 89.64(10) ?
O3 Mg1 O5 2_757 . 89.64(10) ?
O3 Mg1 O5 . . 90.36(10) ?
O5 Mg1 O5 2_757 . 180.0000(10) ?
O3 Mg1 O4 2_757 . 87.11(10) ?
O3 Mg1 O4 . . 92.89(10) ?
O5 Mg1 O4 2_757 . 88.33(10) ?
O5 Mg1 O4 . . 91.67(10) ?
O3 Mg1 O4 2_757 2_757 92.89(10) ?
O3 Mg1 O4 . 2_757 87.11(10) ?
O5 Mg1 O4 2_757 2_757 91.67(10) ?
O5 Mg1 O4 . 2_757 88.33(10) ?
O4 Mg1 O4 . 2_757 180.0000(10) ?
O2 C1 O1 . . 125.7(3) ?
O2 C1 C2 . . 116.6(2) ?
O1 C1 C2 . . 117.6(2) ?
C1 C2 S1 . . 107.16(18) ?
C1 C2 H2A . . 110.3 ?
S1 C2 H2A . . 110.3 ?
C1 C2 H2B . . 110.3 ?
S1 C2 H2B . . 110.3 ?
H2A C2 H2B . . 108.5 ?
N4 C3 N1 . . 108.1(2) ?
N4 C3 S1 . . 129.0(2) ?
N1 C3 S1 . . 122.93(19) ?
C5 C4 C9 . . 121.5(3) ?
C5 C4 N1 . . 120.5(2) ?
C9 C4 N1 . . 118.0(3) ?
C4 C5 C6 . . 118.9(3) ?
C4 C5 H5 . . 120.6 ?
C6 C5 H5 . . 120.6 ?
C7 C6 C5 . . 120.1(3) ?
C7 C6 H6A . . 119.9 ?
C5 C6 H6A . . 119.9 ?
C8 C7 C6 . . 120.4(3) ?
C8 C7 H7A . . 119.8 ?
C6 C7 H7A . . 119.8 ?
C7 C8 C9 . . 120.6(3) ?
C7 C8 H8A . . 119.7 ?
C9 C8 H8A . . 119.7 ?
C8 C9 C4 . . 118.5(3) ?
C8 C9 H9A . . 120.8 ?
C4 C9 H9A . . 120.8 ?
N2 N1 C3 . . 108.3(2) ?
N2 N1 C4 . . 120.9(2) ?
C3 N1 C4 . . 130.5(2) ?
N3 N2 N1 . . 106.2(2) ?
N2 N3 N4 . . 111.7(2) ?
C3 N4 N3 . . 105.8(2) ?
Mg1 O3 H3B . . 123(3) ?
Mg1 O3 H3A . . 115(3) ?
H3B O3 H3A . . 115(4) ?
Mg1 O4 H4B . . 119(3) ?
Mg1 O4 H4A . . 127(3) ?
H4B O4 H4A . . 111(4) ?
Mg1 O5 H5B . . 125(2) ?
Mg1 O5 H5A . . 118(3) ?
H5B O5 H5A . . 110(3) ?
C3 S1 C2 . . 100.91(12) ?

loop_
_geom_bond_atom_site_label_1
_geom_bond_atom_site_label_2
_geom_bond_site_symmetry_2
_geom_bond_distance
_geom_bond_publ_flag
Mg1 O3 2_757 2.039(2) ?
Mg1 O3 . 2.039(2) y
Mg1 O5 2_757 2.061(2) ?
Mg1 O5 . 2.061(2) y
Mg1 O4 . 2.093(2) y
Mg1 O4 2_757 2.093(2) ?
C1 O2 . 1.242(3) ?
C1 O1 . 1.246(3) ?
C1 C2 . 1.519(4) ?
C2 S1 . 1.803(3) ?
C2 H2A . 0.9700 ?
C2 H2B . 0.9700 ?
C3 N4 . 1.319(3) ?
C3 N1 . 1.358(3) ?
C3 S1 . 1.725(3) ?
C4 C5 . 1.373(4) ?
C4 C9 . 1.388(4) ?
C4 N1 . 1.438(3) ?
C5 C6 . 1.383(4) ?
C5 H5 . 0.9300 ?
C6 C7 . 1.382(5) ?
C6 H6A . 0.9300 ?
C7 C8 . 1.365(5) ?
C7 H7A . 0.9300 ?
C8 C9 . 1.383(4) ?
C8 H8A . 0.9300 ?
C9 H9A . 0.9300 ?
N1 N2 . 1.358(3) ?
N2 N3 . 1.284(3) ?
N3 N4 . 1.367(3) ?
O3 H3B . 0.75(4) ?
O3 H3A . 0.97(6) ?
O4 H4B . 0.91(5) ?
O4 H4A . 0.77(4) ?
O5 H5B . 0.84(4) ?
O5 H5A . 0.84(4) ?

loop_
_geom_hbond_atom_site_label_D
_geom_hbond_atom_site_label_H
_geom_hbond_atom_site_label_A
_geom_hbond_site_symmetry_A
_geom_hbond_distance_DH
_geom_hbond_distance_HA
_geom_hbond_distance_DA
_geom_hbond_angle_DHA
O3 H3A O2 1_555 0.97(5) 1.77(6) 2.711(3) 164(5)
O3 H3B O2 2_767 0.75(4) 2.00(4) 2.727(3) 162(4)
O4 H4A O1 1_655 0.77(4) 2.13(4) 2.899(3) 172(4)
O4 H4B N4 1_645 0.92(4) 2.01(4) 2.882(3) 158(4)
O5 H5A N3 1_645 0.84(4) 2.08(4) 2.896(4) 164(4)
O5 H5B O1 1_555 0.84(4) 1.85(4) 2.682(3) 172(3)

loop_
_geom_torsion_atom_site_label_1
_geom_torsion_atom_site_label_2
_geom_torsion_atom_site_label_3
_geom_torsion_atom_site_label_4
_geom_torsion_site_symmetry_1
_geom_torsion_site_symmetry_2
_geom_torsion_site_symmetry_3
_geom_torsion_site_symmetry_4
_geom_torsion
_geom_torsion_publ_flag
O2 C1 C2 S1 . . . . 164.8(2) ?
O1 C1 C2 S1 . . . . -16.2(3) ?
C9 C4 C5 C6 . . . . 2.6(4) ?
N1 C4 C5 C6 . . . . -176.6(3) ?
C4 C5 C6 C7 . . . . -2.0(5) ?
C5 C6 C7 C8 . . . . -0.1(5) ?
C6 C7 C8 C9 . . . . 1.6(5) ?
C7 C8 C9 C4 . . . . -1.0(5) ?
C5 C4 C9 C8 . . . . -1.1(5) ?
N1 C4 C9 C8 . . . . 178.1(3) ?
N4 C3 N1 N2 . . . . -0.7(3) ?
S1 C3 N1 N2 . . . . -179.1(2) ?
N4 C3 N1 C4 . . . . 173.4(3) ?
S1 C3 N1 C4 . . . . -5.0(4) ?
C5 C4 N1 N2 . . . . -142.3(3) ?
C9 C4 N1 N2 . . . . 38.4(4) ?
C5 C4 N1 C3 . . . . 44.2(4) ?
C9 C4 N1 C3 . . . . -135.0(3) ?
C3 N1 N2 N3 . . . . 0.7(3) ?
C4 N1 N2 N3 . . . . -174.0(3) ?
N1 N2 N3 N4 . . . . -0.5(4) ?
N1 C3 N4 N3 . . . . 0.3(3) ?
S1 C3 N4 N3 . . . . 178.7(2) ?
N2 N3 N4 C3 . . . . 0.1(4) ?
N4 C3 S1 C2 . . . . -0.9(3) ?
N1 C3 S1 C2 . . . . 177.1(2) ?
C1 C2 S1 C3 . . . . 176.0(2) ?
